data_2004441
loop_
_publ_author_name
'Drouin, M.'
'Berthiaume, G.'
'Deslongchamps, P.'

_publ_section_title
;14-Membered Macrocycles: Methyl
 <i>trans</i>-(10<i>E</i>)-5-Methyl-8-methylene-11,15-dioxobicyclo[12.3.0]heptadec-4-ene-14-carboxylate,
 (I), and Methyl
 <i>trans</i>-(2<i>E</i>,10<i>E</i>)-10-Methyl-7-methylene-4,17-dioxobicyclo[12.3.0]heptadeca-2,10-diene-1-carboxylate,
 (II)
;
_journal_issue 1
_journal_name_full 'Acta Crystallographica Section C'
_journal_page_first 107
_journal_page_last 110
_journal_paper_doi 10.1107/S0108270195010092
_journal_volume 52
_journal_year 1996
_chemical_formula_moiety 'C21 H28 O4 '
_chemical_formula_sum 'C21 H28 O4'
_chemical_formula_weight 344.45
_chemical_name_systematic
;
Methyl(2E,10E)-trans-bicyclo[12.3.0]heptadeca-7-ylidene-10-methyl-2,10-diene-
4,17-dione-1-carboxylate.
;
_space_group_IT_number 2
_symmetry_cell_setting triclinic
_symmetry_space_group_name_Hall '-P 1'
_symmetry_space_group_name_H-M 'P -1'
_cell_angle_alpha 73.344(17)
_cell_angle_beta 68.083(17)
_cell_angle_gamma 64.290(18)
_cell_formula_units_Z 2
_cell_length_a 9.5791(13)
_cell_length_b 9.883(3)
_cell_length_c 12.2588(12)
_cell_measurement_reflns_used 24
_cell_measurement_temperature 293
_cell_measurement_theta_max 25.0
_cell_measurement_theta_min 20.0
_cell_volume 959.2(4)
_computing_cell_refinement 'NRCCAD TRUANG'
_computing_data_collection 'NRCCAD DATCOL'
_computing_data_reduction 'NRCVAX DATRD2'
_computing_molecular_graphics 'NRCVAX ORTEP'
_computing_publication_material 'NRCVAX TABLES'
_computing_structure_refinement 'NRCVAX LSTSQ'
_computing_structure_solution 'NRCVAX SOLVER'
_diffrn_ambient_temperature 293
_diffrn_measurement_device 'Enraf-Nonius CAD-4'
_diffrn_measurement_method \w/2\q
_diffrn_radiation_monochromator graphite
_diffrn_radiation_source 'xray tube'
_diffrn_radiation_type 'Molybdenum K\a~1~'
_diffrn_radiation_wavelength .70930
_diffrn_reflns_av_R_equivalents .000
_diffrn_reflns_limit_h_max 9
_diffrn_reflns_limit_h_min -8
_diffrn_reflns_limit_k_max 10
_diffrn_reflns_limit_k_min 0
_diffrn_reflns_limit_l_max 13
_diffrn_reflns_limit_l_min -12
_diffrn_reflns_number 2466
_diffrn_reflns_theta_max 22.43
_diffrn_reflns_theta_min 1.00
_diffrn_standards_decay_% 2
_diffrn_standards_interval_time 60
_diffrn_standards_number 2
_exptl_absorpt_coefficient_mu .08
_exptl_absorpt_correction_type none
_exptl_crystal_colour colorless
_exptl_crystal_density_diffrn 1.193
_exptl_crystal_description prism
_exptl_crystal_F_000 372.15
_exptl_crystal_size_max .25
_exptl_crystal_size_mid .25
_exptl_crystal_size_min .25
_refine_diff_density_max .29
_refine_diff_density_min -.24
_refine_ls_extinction_coef 0.8E4(1)
_refine_ls_extinction_method 'Larson (1970)'
_refine_ls_goodness_of_fit_obs 4.83
_refine_ls_hydrogen_treatment refall
_refine_ls_matrix_type atomblock
_refine_ls_number_parameters 227
_refine_ls_number_reflns 1898
_refine_ls_R_factor_all .091
_refine_ls_R_factor_obs .073
_refine_ls_shift/esd_max .011
_refine_ls_structure_factor_coef F
_refine_ls_weighting_details 'w = 1/(\s^2^(F)+0.00005F^2^)'
_refine_ls_weighting_scheme calc
_refine_ls_wR_factor_all .084
_refine_ls_wR_factor_obs .083
_reflns_number_observed 1898
_reflns_number_total 2466
_reflns_observed_criterion 'Inet > 2.5\s(Inet)'
_cod_data_source_file sz1039.cif
_cod_data_source_block II
_cod_depositor_comments
;
The following automatic conversions were performed:
'_symmetry_cell_setting' value 'Triclinic' changed to 'triclinic'
according to '/home/saulius/struct/CIF-dictionaries/cif_core.dic'
dictionary named 'cif_core.dic' version 2.4.1 from 2010-06-29.

Automatic conversion script
Id: cif_fix_enum 1527 2010-12-29 10:47:43Z saulius 

The following automatic conversions were performed:

'_symmetry_cell_setting' value 'Triclinic' changed to 'triclinic'
according to /home/saulius/struct/CIF-dictionaries/cif_core.dic
dictionary named 'cif_core.dic' version 2.4.1 from 2010-06-29.

Automatic conversion script
Id: cif_fix_values 1715 2011-07-08 13:25:40Z adriana 

The following automatic conversions were performed:

'_refine_ls_weighting_scheme' value '1/(\s^2^(F)+0.00005F^2^)' was
changed to 'calc'. New tag '_refine_ls_weighting_details' was
created. The value of the new tag was set to 'w =
1/(\s^2^(F)+0.00005F^2^)'.

Automatic conversion script
Id: cif_fix_values 3143 2015-03-26 13:38:13Z robertas 
;
_cod_original_formula_sum 'C21 H28 O4 '
_cod_database_code 2004441

loop_
_symmetry_equiv_pos_as_xyz
x,y,z
-x,-y,-z

loop_
_atom_site_aniso_label
_atom_site_aniso_U_11
_atom_site_aniso_U_22
_atom_site_aniso_U_33
_atom_site_aniso_U_12
_atom_site_aniso_U_13
_atom_site_aniso_U_23
_atom_site_aniso_type_symbol
C1 .032(3) .042(3) .049(4) -.025(6) -.021(6) -.022(6) c
C2 .041(4) .045(4) .032(3) -.031(6) -.016(6) -.018(6) C
C3 .034(3) .041(4) .047(4) -.032(6) -.024(6) -.010(6) C
C4 .034(4) .058(4) .052(4) -.037(7) -.025(6) -.026(6) C
C5 .043(4) .058(4) .062(4) -.009(7) -.071(7) -.019(7) C
C6 .037(4) .046(4) .055(4) -.022(6) -.040(6) .004(6) C
C7 .040(4) .055(4) .057(4) -.021(6) -.029(7) -.031(7) C
C8 .052(4) .052(4) .077(5) -.014(7) -.036(8) -.055(7) C
C9 .050(4) .046(4) .080(5) -.037(7) -.044(8) -.030(7) C
C10 .051(4) .053(4) .048(4) -.056(7) -.033(7) -.008(7) C
C11 .056(4) .048(4) .044(4) -.054(7) -.038(7) .009(6) C
C12 .039(4) .055(4) .050(4) -.040(6) -.018(6) -.012(6) C
C13 .043(4) .047(4) .040(4) -.025(6) -.019(6) -.017(6) C
C14 .042(4) .043(3) .050(4) -.027(6) -.034(6) -.018(6) C
C15 .051(4) .050(4) .063(4) -.032(7) -.061(7) .000(7) C
C16 .051(4) .081(5) .058(4) -.044(8) -.038(7) -.007(8) C
C17 .057(4) .040(4) .047(4) -.020(7) -.023(7) -.017(6) C
O3 .050(3) .064(3) .123(4) -.053(5) -.049(6) -.033(6) O
O4 .092(4) .055(3) .073(3) -.075(6) -.072(6) .024(5) O
C18 .044(4) .042(4) .051(4) -.023(7) -.035(7) -.015(6) C
C19 .050(4) .066(4) .061(4) -.015(7) -.029(7) -.065(7) C
C20 .071(5) .104(6) .049(4) -.077(9) -.035(8) -.038(9) C
C21 .067(5) .073(5) .078(5) -.043(8) -.070(8) -.033(8) C
O1 .059(3) .064(3) .086(3) .051(5) -.087(6) -.063(5) O
O2 .045(2) .050(2) .048(3) -.014(4) -.037(4) -.028(4) O

loop_
_atom_site_label
_atom_site_fract_x
_atom_site_fract_y
_atom_site_fract_z
_atom_site_U_iso_or_equiv
_atom_site_thermal_displace_type
_atom_site_calc_flag
_atom_site_type_symbol
O1 .1515(5) .6736(5) .3455(4) .076(4) Uani d O
O2 .3470(4) .5258(4) .4299(3) .049(3) Uani d O
O3 .8783(5) .2742(5) .2115(4) .076(4) Uani d O
O4 .4141(5) .6519(5) .0745(4) .070(4) Uani d O
C1 .3685(6) .4663(6) .2482(5) .041(4) Uani d C
C2 .5448(6) .3925(6) .2396(4) .039(4) Uani d C
C3 .6326(6) .2465(6) .2543(5) .040(4) Uani d C
C4 .8070(6) .1879(7) .2369(5) .046(5) Uani d C
C5 .9011(7) .0175(7) .2518(5) .053(5) Uani d C
C6 .8167(6) -.0893(6) .2729(5) .048(4) Uani d C
C7 .7714(7) -.0978(7) .1727(6) .051(5) Uani d C
C8 .7087(7) -.2203(7) .1907(6) .061(5) Uani d C
C9 .5608(7) -.2152(6) .2946(6) .056(5) Uani d C
C10 .4137(7) -.0706(6) .2946(5) .047(5) Uani d C
C11 .3403(7) .0036(6) .3876(5) .048(5) Uani d C
C12 .1899(7) .1441(6) .4053(5) .049(4) Uani d C
C13 .2255(6) .2851(6) .3963(5) .046(4) Uani d C
C14 .2824(6) .3549(6) .2675(5) .044(4) Uani d C
C15 .1447(7) .4505(6) .2097(5) .054(5) Uani d C
C16 .2132(7) .5484(7) .1024(6) .065(5) Uani d C
C17 .3397(7) .5705(6) .1325(5) .051(5) Uani d C
C18 .2751(7) .5689(6) .3447(5) .046(5) Uani d C
C19 .2649(7) .6154(7) .5277(5) .059(5) Uani d C
C20 .7897(8) -.0074(8) .0701(6) .070(6) Uani d C
C21 .3604(7) -.0238(7) .1850(6) .068(6) Uani d C
H2 .607(6) .450(5) .232(4) .074(16) Uiso calc H
H3 .586(5) .182(5) .258(4) .056(14) Uiso calc H
H5a .941(5) .005(5) .317(4) .043(13) Uiso calc H
H5b 1.006(6) -.016(6) .189(5) .078(17) Uiso calc H
H6a .882(6) -.186(5) .292(4) .061(15) Uiso calc H
H6b .713(4) -.071(4) .343(3) .024(10) Uiso calc H
H8a .690(6) -.223(5) .125(4) .063(15) Uiso calc H
H8b .796(6) -.313(5) .192(4) .064(15) Uiso calc H
H9a .589(5) -.228(5) .364(4) .050(14) Uiso calc H
H9b .530(5) -.299(5) .280(4) .057(14) Uiso calc H
H11 .384(6) -.037(6) .456(5) .081(17) Uiso calc H
H12a .130(5) .166(5) .345(4) .040(12) Uiso calc H
H12b .107(5) .133(4) .490(4) .037(12) Uiso calc H
H13a .317(6) .251(6) .433(5) .087(18) Uiso calc H
H13b .130(6) .363(5) .436(4) .068(16) Uiso calc H
H14 .363(4) .263(4) .226(3) .026(11) Uiso calc H
H15a .106(5) .380(5) .189(4) .055(14) Uiso calc H
H15b .046(5) .517(5) .273(4) .048(13) Uiso calc H
H16a .277(6) .490(6) .035(5) .088(18) Uiso calc H
H16b .104(7) .666(6) .078(5) .097(20) Uiso calc H
H19a .352 .585 .573 .0722 Uiso calc H
H19b .218 .735 .495 .0722 Uiso calc H
H19c .150 .597 .577 .0722 Uiso calc H
H20a .770(6) -.014(5) -.001(4) .065(15) Uiso calc H
H20b .835(5) .075(4) .059(3) .034(12) Uiso calc H
H21a .342 -.118 .173 .0837 Uiso calc H
H21b .433 .027 .112 .0837 Uiso calc H
H21c .235 .057 .220 .0837 Uiso calc H

loop_
_atom_type_symbol
_atom_type_scat_dispersion_real
_atom_type_scat_dispersion_imag
_atom_type_scat_source
C .002 .002 'International Tables Vol. IV Table 2.2B'
H .000 .000 'International Tables Vol. IV Table 2.2B'
O .008 .006 'International Tables Vol. IV Table 2.2B'

loop_
_geom_angle_atom_site_label_1
_geom_angle_atom_site_label_2
_geom_angle_atom_site_label_3
_geom_angle
_geom_angle_publ_flag
C2 C1 C14 115.2(4) yes
C2 C1 C17 111.5(4) yes
C2 C1 C18 111.7(4) yes
C14 C1 C17 103.2(4) yes
C14 C1 C18 109.1(4) yes
C17 C1 C18 105.3(4) yes
C1 C2 C3 128.1(5) yes
C1 C2 H2 121(3) no
C3 C2 H2 109(3) no
C2 C3 C4 123.0(5) yes
C2 C3 H3 116(3) no
C4 C3 H3 118(3) no
C3 C4 C5 120.0(5) yes
C3 C4 O3 120.7(5) yes
C5 C4 O3 119.3(5) yes
C4 C5 C6 119.5(4) yes
C4 C5 H5a 101.(2) no
C4 C5 H5b 114(3) no
C6 C5 H5a 113.(2) no
C6 C5 H5b 108(3) no
H5a C5 H5b 99(4) no
C5 C6 C7 118.0(5) yes
C5 C6 H6a 109(3) no
C5 C6 H6b 113.8(19) no
C7 C6 H6a 103(3) no
C7 C6 H6b 105.4(19) no
H6a C6 H6b 105(4) no
C6 C7 C8 116.8(5) yes
C6 C7 C20 122.9(5) yes
C8 C7 C20 120.3(5) yes
C7 C8 C9 115.2(5) yes
C7 C8 H8a 112(3) no
C7 C8 H8b 107(3) no
C9 C8 H8a 108(3) no
C9 C8 H8b 113(3) no
H8a C8 H8b 98(4) no
C8 C9 C10 116.4(5) yes
C8 C9 H9a 107(3) no
C8 C9 H9b 101.(3) no
C10 C9 H9a 107(3) no
C10 C9 H9b 105.(2) no
H9a C9 H9b 120(3) no
C9 C10 C11 120.5(5) yes
C9 C10 C21 114.6(5) yes
C11 C10 C21 124.9(5) yes
C10 C11 C12 127.9(5) yes
C10 C11 H11 118(3) no
C12 C11 H11 113(3) no
C11 C12 C13 112.5(4) yes
C11 C12 H12a 111.(2) no
C11 C12 H12b 112.(2) no
C13 C12 H12a 109.(2) no
C13 C12 H12b 106.(2) no
H12a C12 H12b 105(3) no
C12 C13 C14 112.0(4) yes
C12 C13 H13a 107(3) no
C12 C13 H13b 110(3) no
C14 C13 H13a 107(3) no
C14 C13 H13b 107(3) no
H13a C13 H13b 111(4) no
C1 C14 C13 115.0(4) yes
C1 C14 C15 103.5(4) yes
C1 C14 H14 109.(2) no
C13 C14 C15 113.8(4) yes
C13 C14 H14 104.(2) no
C15 C14 H14 112.(2) no
C14 C15 C16 105.5(4) yes
C14 C15 H15a 111.(3) no
C14 C15 H15b 107.(2) no
C16 C15 H15a 113(3) no
C16 C15 H15b 112.(2) no
H15a C15 H15b 108(3) no
C15 C16 C17 105.5(5) yes
C15 C16 H16a 110(3) no
C15 C16 H16b 110(3) no
C17 C16 H16a 102(3) no
C17 C16 H16b 115.(3) no
H16a C16 H16b 112(4) no
C1 C17 C16 109.6(5) yes
C1 C17 O4 123.5(5) yes
C16 C17 O4 126.8(5) yes
C1 C18 O1 124.4(5) yes
C1 C18 O2 112.2(5) yes
O1 C18 O2 123.4(5) yes
O2 C19 H19a 105.6(4) no
O2 C19 H19b 111.0(5) no
O2 C19 H19c 107.9(4) no
H19a C19 H19b 113.4(5) no
H19a C19 H19c 119.1(6) no
H19b C19 H19c 99.7(5) no
C7 C20 H20a 125(3) no
C7 C20 H20b 119.(2) no
H20a C20 H20b 115(4) no
C10 C21 H21a 107.4(5) no
C10 C21 H21b 112.9(5) no
C10 C21 H21c 98.8(5) no
H21a C21 H21b 118.5(6) no
H21a C21 H21c 103.6(5) no
H21b C21 H21c 113.5(5) no
C18 O2 C19 116.3(4) yes

loop_
_geom_bond_atom_site_label_1
_geom_bond_atom_site_label_2
_geom_bond_distance
_geom_bond_publ_flag
C1 C2 1.496(7) yes
C1 C14 1.562(7) yes
C1 C17 1.536(8) yes
C1 C18 1.530(7) yes
C2 C3 1.317(8) yes
C2 H2 .95(5) no
C3 C4 1.462(7) yes
C3 H3 .91(4) no
C4 C5 1.520(8) yes
C4 O3 1.218(7) yes
C5 C6 1.505(8) yes
C5 H5a .96(4) no
C5 H5b .99(5) no
C6 C7 1.479(8) yes
C6 H6a .91(5) no
C6 H6b 1.03(4) no
C7 C8 1.502(8) yes
C7 C20 1.319(10) yes
C8 C9 1.504(9) yes
C8 H8a .89(4) no
C8 H8b .93(5) no
C9 C10 1.510(8) yes
C9 H9a .94(4) no
C9 H9b 1.07(4) no
C10 C11 1.329(8) yes
C10 C21 1.493(8) yes
C11 C12 1.502(8) yes
C11 H11 .98(5) no
C12 C13 1.538(7) yes
C12 H12a 1.02(4) no
C12 H12b 1.06(4) no
C13 C14 1.525(8) yes
C13 H13a 1.01(5) no
C13 H13b .97(5) no
C14 C15 1.538(7) yes
C14 H14 1.02(4) no
C15 C16 1.507(9) yes
C15 H15a 1.04(4) no
C15 H15b 1.07(4) no
C16 C17 1.504(8) yes
C16 H16a .99(5) no
C16 H16b 1.23(6) no
C17 O4 1.205(8) yes
C18 O1 1.186(7) yes
C18 O2 1.332(7) yes
C19 O2 1.463(6) yes
C19 H19a 1.067(5) no
C19 H19b 1.073(6) no
C19 H19c 1.101(6) no
C20 H20a .99(4) no
C20 H20b 1.04(4) no
C21 H21a 1.072(6) no
C21 H21b 1.060(7) no
C21 H21c 1.112(6) no

loop_
_geom_torsion_atom_site_label_1
_geom_torsion_atom_site_label_2
_geom_torsion_atom_site_label_3
_geom_torsion_atom_site_label_4
_geom_torsion
_geom_torsion_publ_flag
C14 C1 C2 C3 -5.2(4) no
C17 C1 C2 C3 -122.4(8) no
C18 C1 C2 C3 120.1(8) no
C2 C1 C14 C13 83.8(6) no
C2 C1 C14 C15 -151.4(9) no
C17 C1 C14 C13 -154.4(9) no
C17 C1 C14 C15 -29.6(5) no
C18 C1 C14 C13 -42.8(5) no
C18 C1 C14 C15 82.0(7) no
C2 C1 C17 C16 137.3(9) no
C2 C1 C17 O4 -40.1(5) no
C14 C1 C17 C16 13.1(4) no
C14 C1 C17 O4 -164.4(10) no
C18 C1 C17 C16 -101.3(8) no
C18 C1 C17 O4 81.2(7) no
C2 C1 C18 O1 154.9(10) no
C2 C1 C18 O2 -26.2(4) no
C14 C1 C18 O1 -76.5(7) no
C14 C1 C18 O2 102.4(8) no
C17 C1 C18 O1 33.7(5) no
C17 C1 C18 O2 -147.4(9) no
C1 C2 C3 C4 176.5(9) no
C2 C3 C4 C5 -178.1(10) no
C2 C3 C4 O3 2.6(4) no
C3 C4 C5 C6 5.9(4) no
O3 C4 C5 C6 -174.8(10) no
C4 C5 C6 C7 70.9(7) no
C5 C6 C7 C8 171.7(10) no
C5 C6 C7 C20 -5.7(5) no
C6 C7 C8 C9 58.3(6) no
C20 C7 C8 C9 -124.2(10) no
C7 C8 C9 C10 58.2(6) no
C8 C9 C10 C11 -126.4(10) no
C8 C9 C10 C21 54.6(6) no
C9 C10 C11 C12 -177.2(9) no
C21 C10 C11 C12 1.7(4) no
C10 C11 C12 C13 -108.1(8) no
C11 C12 C13 C14 81.4(7) no
C12 C13 C14 C1 -162.8(9) no
C12 C13 C14 C15 78.0(6) no
C1 C14 C15 C16 36.3(5) no
C13 C14 C15 C16 161.9(9) no
C14 C15 C16 C17 -28.2(5) no
C15 C16 C17 C1 9.1(4) no
C15 C16 C17 O4 -173.5(11) no
C1 C18 O2 C19 -178.8(8) no
O1 C18 O2 C19 .1(4) no
